data_2312136
loop_
_publ_author_name
'Rivera-Segura, Jacobo'
'Barba, Victor'
'Hernandez-Ahuactzi, Iran F'
'Tlahuext, Hugo'

_publ_section_title
;
 Boron-&#x3c0; interactions in two 3-(dihydroxyboryl)anilinium salts
 analyzed by crystallographic studies and supported by the noncovalent
 interactions (NCI) index theoretical approach.
;
_journal_coeditor_code VP3028
_journal_issue 7
_journal_name_full 'Acta crystallographica. Section C, Structural chemistry'
_journal_page_first 269
_journal_page_last 276
_journal_paper_doi 10.1107/S2053229623005065
_journal_volume 79
_journal_year 2023
_chemical_formula_iupac 'C6 H9 B N O2 +, C H3 S O4 -'
_chemical_formula_moiety 'C6 H9 B N O2 +, C H3 O4 S -'
_chemical_formula_sum 'C7 H12 B N O6 S'
_chemical_formula_weight 249.05
_chemical_name_systematic
;
3-(Dihydroxyboryl)anilinium methyl sulfate
;
_space_group_crystal_system monoclinic
_space_group_IT_number 14
_space_group_name_Hall '-P 2yn'
_space_group_name_H-M_alt 'P 1 21/n 1'
_atom_sites_solution_hydrogens mixed
_atom_sites_solution_primary direct
_audit_creation_method
;
Olex2 1.5
(compiled 2023.03.06 svn.rbb2c1857 for OlexSys, GUI svn.r6748)
;
_cell_angle_alpha 90
_cell_angle_beta 103.3430(15)
_cell_angle_gamma 90
_cell_formula_units_Z 4
_cell_length_a 10.97561(18)
_cell_length_b 7.22452(11)
_cell_length_c 13.5494(2)
_cell_measurement_reflns_used 2836
_cell_measurement_temperature 293
_cell_measurement_theta_max 72.4570
_cell_measurement_theta_min 5.8880
_cell_volume 1045.38(3)
_computing_cell_refinement
;
CrysAlis PRO (Agilent, 2014)
;
_computing_data_collection
;
CrysAlis PRO (Agilent, 2014)
;
_computing_data_reduction
;
CrysAlis PRO (Agilent, 2014)
;
_computing_molecular_graphics
;
OLEX2 (Dolomanov <i>et al.</i>,  2009)
;
_computing_publication_material
;
OLEX2 (Dolomanov <i>et al.</i>,  2009)
;
_computing_structure_refinement
;
SHELXL2018 (Sheldrick, 2015)
;
_computing_structure_solution
;
SHELXS97 (Sheldrick, 2008)
;
_diffrn_ambient_temperature 293(2)
_diffrn_detector_area_resol_mean 8.0769
_diffrn_measured_fraction_theta_full 0.999
_diffrn_measured_fraction_theta_max 0.972
_diffrn_measurement_device 'four-circle diffractometer'
_diffrn_measurement_device_type 'Agilent SuperNova Dual Source diffractometer with an Eos detector'
_diffrn_measurement_method '\w scans'
_diffrn_radiation_type CuK\a
_diffrn_radiation_wavelength 1.54184
_diffrn_reflns_av_R_equivalents 0.0136
_diffrn_reflns_av_unetI/netI 0.0191
_diffrn_reflns_limit_h_max 13
_diffrn_reflns_limit_h_min -12
_diffrn_reflns_limit_k_max 6
_diffrn_reflns_limit_k_min -8
_diffrn_reflns_limit_l_max 15
_diffrn_reflns_limit_l_min -16
_diffrn_reflns_number 3631
_diffrn_reflns_theta_full 67.684
_diffrn_reflns_theta_max 72.757
_diffrn_reflns_theta_min 4.689
_exptl_absorpt_coefficient_mu 2.926
_exptl_absorpt_correction_T_max 1.00000
_exptl_absorpt_correction_T_min 0.72566
_exptl_absorpt_correction_type multi-scan
_exptl_absorpt_process_details
;
(CrysAlis PRO; Agilent, 2014)
;
_exptl_crystal_colour 'clear yellowish yellow'
_exptl_crystal_density_diffrn 1.582
_exptl_crystal_description plate
_exptl_crystal_F_000 520
_exptl_crystal_size_max 0.34
_exptl_crystal_size_mid 0.3
_exptl_crystal_size_min 0.14
_refine_diff_density_max 0.353
_refine_diff_density_min -0.396
_refine_ls_extinction_method none
_refine_ls_goodness_of_fit_ref 1.114
_refine_ls_hydrogen_treatment mixed
_refine_ls_matrix_type full
_refine_ls_number_parameters 166
_refine_ls_number_reflns 2017
_refine_ls_number_restraints 5
_refine_ls_restrained_S_all 1.112
_refine_ls_R_factor_all 0.0306
_refine_ls_R_factor_gt 0.0300
_refine_ls_shift/su_max 0.001
_refine_ls_shift/su_mean 0.000
_refine_ls_structure_factor_coef Fsqd
_refine_ls_weighting_details 'w=1/[\s^2^(Fo^2^)+(0.0367P)^2^+0.6590P] where P=(Fo^2^+2Fc^2^)/3'
_refine_ls_weighting_scheme calc
_refine_ls_wR_factor_gt 0.0783
_refine_ls_wR_factor_ref 0.0789
_reflns_number_gt 1965
_reflns_number_total 2017
_reflns_threshold_expression 'I > 2\s(I)'
_cod_data_source_file vp3028sup1.cif
_cod_data_source_block II
_cod_database_code 2312136
_shelx_space_group_comment
;
The symmetry employed for this shelxl refinement is uniquely defined
by the following loop, which should always be used as a source of
symmetry information in preference to the above space-group names.
They are only intended as comments.
;

loop_
_space_group_symop_operation_xyz
'x, y, z'
'-x+1/2, y+1/2, -z+1/2'
'-x, -y, -z'
'x-1/2, -y-1/2, z-1/2'

loop_
_atom_site_type_symbol
_atom_site_label
_atom_site_fract_x
_atom_site_fract_y
_atom_site_fract_z
_atom_site_U_iso_or_equiv
_atom_site_adp_type
_atom_site_calc_flag
_atom_site_occupancy
_atom_site_disorder_assembly
_atom_site_disorder_group
C C1 0.96725(14) 0.5585(2) 0.36273(11) 0.0132(3) Uani d 1 . .
C C2 1.05927(14) 0.5033(2) 0.31245(11) 0.0131(3) Uani d 1 . .
H H2 1.127996 0.579241 0.313674 0.016 Uiso calc 1 . .
C C3 1.04875(14) 0.3366(2) 0.26100(11) 0.0129(3) Uani d 1 . .
C C4 0.94961(15) 0.2183(2) 0.25800(12) 0.0173(3) Uani d 1 . .
H H4 0.944115 0.106501 0.223217 0.021 Uiso calc 1 . .
C C5 0.85795(16) 0.2701(2) 0.30822(13) 0.0214(4) Uani d 1 . .
H H5 0.790476 0.191837 0.307551 0.026 Uiso calc 1 . .
C C6 0.86641(15) 0.4380(2) 0.35948(12) 0.0174(3) Uani d 1 . .
H H6 0.803909 0.470984 0.392239 0.021 Uiso calc 1 . .
C C7 0.39900(15) 0.8002(2) 0.57398(13) 0.0190(3) Uani d 1 . .
H H7A 0.417983 0.924214 0.598060 0.029 Uiso calc 1 . .
H H7B 0.409833 0.717256 0.630717 0.029 Uiso calc 1 . .
H H7C 0.313911 0.794339 0.535444 0.029 Uiso calc 1 . .
B B1 0.98218(17) 0.7522(2) 0.41861(13) 0.0143(3) Uani d 1 . .
N N1 1.14551(13) 0.28718(19) 0.20638(10) 0.0142(3) Uani d 1 . .
H H1B 1.149(2) 0.368(2) 0.1603(11) 0.028(6) Uiso d 1 . .
H H1C 1.131(2) 0.1802(13) 0.1782(14) 0.026(5) Uiso d 1 . .
H H1D 1.2181(10) 0.287(3) 0.2475(14) 0.038(7) Uiso d 1 . .
O O1 1.08772(11) 0.84897(16) 0.41822(9) 0.0179(3) Uani d 1 . .
H H1A 1.092(2) 0.9469(15) 0.4495(14) 0.034(6) Uiso d 1 . .
O O2 0.89447(11) 0.82604(16) 0.46424(9) 0.0174(2) Uani d 1 . .
H H2A 0.8312(12) 0.766(3) 0.4643(18) 0.034(6) Uiso d 1 . .
O O3 0.67631(11) 0.64619(17) 0.48249(8) 0.0202(3) Uani d 1 . .
O O4 0.67689(11) 0.89182(16) 0.60384(9) 0.0202(3) Uani d 1 . .
O O5 0.62808(11) 0.58524(16) 0.64640(8) 0.0191(3) Uani d 1 . .
O O6 0.48264(10) 0.74674(17) 0.51004(8) 0.0185(3) Uani d 1 . .
S S1 0.62503(3) 0.71551(5) 0.56395(3) 0.01183(12) Uani d 1 . .

loop_
_atom_site_aniso_label
_atom_site_aniso_U_11
_atom_site_aniso_U_22
_atom_site_aniso_U_33
_atom_site_aniso_U_12
_atom_site_aniso_U_13
_atom_site_aniso_U_23
C1 0.0159(7) 0.0125(7) 0.0108(6) 0.0009(6) 0.0021(5) -0.0005(6)
C2 0.0150(7) 0.0116(7) 0.0127(7) -0.0015(6) 0.0032(5) 0.0004(6)
C3 0.0158(7) 0.0136(7) 0.0094(6) 0.0026(6) 0.0029(5) 0.0008(6)
C4 0.0228(8) 0.0125(8) 0.0170(8) -0.0018(6) 0.0053(6) -0.0051(6)
C5 0.0216(8) 0.0177(8) 0.0269(9) -0.0075(7) 0.0099(7) -0.0067(7)
C6 0.0176(8) 0.0173(8) 0.0191(8) -0.0010(6) 0.0078(6) -0.0044(6)
C7 0.0157(8) 0.0224(9) 0.0197(8) 0.0019(6) 0.0059(6) 0.0016(7)
B1 0.0174(8) 0.0120(8) 0.0134(8) 0.0006(7) 0.0037(6) -0.0004(7)
N1 0.0166(7) 0.0137(7) 0.0122(6) 0.0015(5) 0.0032(5) -0.0026(5)
O1 0.0199(6) 0.0125(6) 0.0234(6) -0.0033(5) 0.0090(5) -0.0074(5)
O2 0.0179(6) 0.0137(6) 0.0226(6) -0.0035(5) 0.0092(5) -0.0067(5)
O3 0.0203(6) 0.0254(6) 0.0176(5) -0.0027(5) 0.0098(4) -0.0072(5)
O4 0.0198(6) 0.0157(6) 0.0261(6) -0.0034(5) 0.0076(5) -0.0057(5)
O5 0.0222(6) 0.0168(6) 0.0196(6) 0.0031(5) 0.0075(5) 0.0073(5)
O6 0.0147(6) 0.0271(6) 0.0133(5) 0.0012(5) 0.0025(4) 0.0006(5)
S1 0.01295(19) 0.0115(2) 0.01144(19) -0.00018(13) 0.00369(13) 0.00016(13)

loop_
_atom_type_symbol
_atom_type_description
_atom_type_scat_dispersion_real
_atom_type_scat_dispersion_imag
_atom_type_scat_source
C C 0.0181 0.0091 'International Tables Vol C Tables 4.2.6.8 and 6.1.1.4'
H H 0.0000 0.0000 'International Tables Vol C Tables 4.2.6.8 and 6.1.1.4'
B B 0.0090 0.0039 'International Tables Vol C Tables 4.2.6.8 and 6.1.1.4'
N N 0.0311 0.0180 'International Tables Vol C Tables 4.2.6.8 and 6.1.1.4'
O O 0.0492 0.0322 'International Tables Vol C Tables 4.2.6.8 and 6.1.1.4'
S S 0.3331 0.5567 'International Tables Vol C Tables 4.2.6.8 and 6.1.1.4'

loop_
_geom_angle_atom_site_label_1
_geom_angle_atom_site_label_2
_geom_angle_atom_site_label_3
_geom_angle_site_symmetry_1
_geom_angle_site_symmetry_3
_geom_angle
_geom_angle_publ_flag
C2 C1 C6 . . 117.43(14) ?
C2 C1 B1 . . 118.59(14) ?
C6 C1 B1 . . 123.98(14) ?
C1 C2 H2 . . 119.7 ?
C3 C2 C1 . . 120.53(14) ?
C3 C2 H2 . . 119.7 ?
C2 C3 N1 . . 118.60(14) ?
C4 C3 C2 . . 121.93(14) ?
C4 C3 N1 . . 119.46(14) ?
C3 C4 H4 . . 120.8 ?
C3 C4 C5 . . 118.36(15) ?
C5 C4 H4 . . 120.8 ?
C4 C5 H5 . . 119.8 ?
C4 C5 C6 . . 120.47(15) ?
C6 C5 H5 . . 119.8 ?
C1 C6 H6 . . 119.4 ?
C5 C6 C1 . . 121.29(14) ?
C5 C6 H6 . . 119.4 ?
H7A C7 H7B . . 109.5 ?
H7A C7 H7C . . 109.5 ?
H7B C7 H7C . . 109.5 ?
O6 C7 H7A . . 109.5 ?
O6 C7 H7B . . 109.5 ?
O6 C7 H7C . . 109.5 ?
O1 B1 C1 . . 116.69(14) ?
O1 B1 O2 . . 119.53(14) ?
O2 B1 C1 . . 123.77(14) ?
C3 N1 H1B . . 110.9(14) ?
C3 N1 H1C . . 111.2(15) ?
C3 N1 H1D . . 110.0(16) ?
H1B N1 H1C . . 108.6(19) ?
H1B N1 H1D . . 106(2) ?
H1C N1 H1D . . 110(2) ?
B1 O1 H1A . . 113.1(16) ?
B1 O2 H2A . . 118.6(16) ?
C7 O6 S1 . . 117.11(10) ?
O3 S1 O4 . . 113.74(7) ?
O3 S1 O5 . . 114.82(7) ?
O3 S1 O6 . . 102.42(6) ?
O4 S1 O5 . . 110.18(7) ?
O4 S1 O6 . . 107.96(7) ?
O5 S1 O6 . . 106.98(7) ?

loop_
_geom_bond_atom_site_label_1
_geom_bond_atom_site_label_2
_geom_bond_site_symmetry_2
_geom_bond_distance
_geom_bond_publ_flag
C1 C2 . 1.400(2) ?
C1 C6 . 1.401(2) ?
C1 B1 . 1.581(2) ?
C2 H2 . 0.9300 ?
C2 C3 . 1.383(2) ?
C3 C4 . 1.377(2) ?
C3 N1 . 1.4716(19) ?
C4 H4 . 0.9300 ?
C4 C5 . 1.390(2) ?
C5 H5 . 0.9300 ?
C5 C6 . 1.390(2) ?
C6 H6 . 0.9300 ?
C7 H7A . 0.9600 ?
C7 H7B . 0.9600 ?
C7 H7C . 0.9600 ?
C7 O6 . 1.4524(19) ?
B1 O1 . 1.354(2) ?
B1 O2 . 1.367(2) ?
N1 H1B . 0.8601(10) ?
N1 H1C . 0.8601(10) ?
N1 H1D . 0.8600(10) ?
O1 H1A . 0.8200(10) ?
O2 H2A . 0.8199(11) ?
O3 S1 . 1.4396(11) ?
O4 S1 . 1.4480(12) ?
O5 S1 . 1.4552(11) ?
O6 S1 . 1.5811(11) ?

loop_
_geom_hbond_atom_site_label_D
_geom_hbond_atom_site_label_H
_geom_hbond_atom_site_label_A
_geom_hbond_site_symmetry_A
_geom_hbond_distance_DH
_geom_hbond_distance_HA
_geom_hbond_distance_DA
_geom_hbond_angle_DHA
_geom_hbond_publ_flag
N1 H1B O6 2_645 0.860(10) 2.577(2) 2.959(2) 108.00(10) .
N1 H1B O4 4_675 0.860(10) 1.9490(10) 2.765(2) 157.60(10) yes
N1 H1C O5 4_665 0.860(10) 1.9640(10) 2.804(2) 165.1(2) yes
N1 H1D O4 3_766 0.860(10) 2.446(2) 3.126(2) 136.4(2) yes
N1 H1D O5 3_766 0.860(10) 2.156(2) 2.952(2) 153.7(2) yes
O1 H1A O2 3_776 0.820(10) 2.0000(10) 2.818(2) 175.5(2) yes
O2 H2A O3 . 0.82(2) 1.973(2) 2.785(2) 171(2) yes
C2 H2 O1 . 0.93 2.51 2.860(2) 103 yes
C6 H6 O3 . 0.93 2.42 3.316(2) 162 yes
C7 H7B O5 . 0.96 2.54 2.925(2) 104 yes

loop_
_geom_torsion_atom_site_label_1
_geom_torsion_atom_site_label_2
_geom_torsion_atom_site_label_3
_geom_torsion_atom_site_label_4
_geom_torsion_site_symmetry_1
_geom_torsion_site_symmetry_2
_geom_torsion_site_symmetry_3
_geom_torsion_site_symmetry_4
_geom_torsion
_geom_torsion_publ_flag
C1 C2 C3 C4 . . . . -0.8(2) ?
C1 C2 C3 N1 . . . . 177.95(13) ?
C2 C1 C6 C5 . . . . -0.1(2) ?
C2 C1 B1 O1 . . . . -3.2(2) ?
C2 C1 B1 O2 . . . . 175.46(15) ?
C2 C3 C4 C5 . . . . 0.2(2) ?
C3 C4 C5 C6 . . . . 0.4(3) ?
C4 C5 C6 C1 . . . . -0.5(3) ?
C6 C1 C2 C3 . . . . 0.7(2) ?
C6 C1 B1 O1 . . . . 177.38(15) ?
C6 C1 B1 O2 . . . . -4.0(2) ?
C7 O6 S1 O3 . . . . 174.01(12) ?
C7 O6 S1 O4 . . . . -65.67(13) ?
C7 O6 S1 O5 . . . . 52.90(13) ?
B1 C1 C2 C3 . . . . -178.78(13) ?
B1 C1 C6 C5 . . . . 179.39(15) ?
N1 C3 C4 C5 . . . . -178.53(15) ?

_cod_database_fobs_code 2312136
